data_4026215
loop_
_publ_author_name
'Guang Chen'
'Ilias Mahmud'
'Louise N. Dawe'
'Lee M. Daniels'
'Yuming Zhao'

_publ_contact_author_email yuming@mun.ca
_publ_contact_author_fax '(709) 737-3471'
_publ_contact_author_name 'Yuming Zhao'
_publ_contact_author_phone '(709) 737-8747'
_publ_section_title
;
 Synthesis and Properties of Conjugated Oligoyne-Centered \p-Extended
 Tetrathiafulvalene Analogues and Related Macromolecular Systems
;
_journal_name_full 'Journal of Organic Chemistry'
_journal_page_first 2701
_journal_page_last 2715
_journal_paper_doi 10.1021/jo2000447
_journal_volume 76
_journal_year 2011
_chemical_formula_moiety 'C32 H22 S8, 0.5(C6 H6)'
_chemical_formula_sum 'C35 H25 S8'
_chemical_formula_weight 702.06
_chemical_name_systematic
; 
 ? 
;
_space_group_IT_number 2
_symmetry_cell_setting triclinic
_symmetry_Int_Tables_number 2
_symmetry_space_group_name_Hall '-P 1'
_symmetry_space_group_name_H-M 'P -1'
_atom_sites_solution_hydrogens geom
_atom_sites_solution_primary direct
_atom_sites_solution_secondary difmap
_audit_creation_method SHELXL-97
_cell_angle_alpha 91.643(11)
_cell_angle_beta 90.138(14)
_cell_angle_gamma 95.741(10)
_cell_formula_units_Z 2
_cell_length_a 7.827(4)
_cell_length_b 8.897(4)
_cell_length_c 23.452(10)
_cell_measurement_reflns_used 6184
_cell_measurement_temperature 153(2)
_cell_measurement_theta_max 30.7720
_cell_measurement_theta_min 2.4365
_cell_volume 1624.2(13)
_computing_cell_refinement 'CrystalClear (Rigaku/MSC Inc., 2005)'
_computing_data_collection 'CrystalClear (Rigaku/MSC Inc., 2005)'
_computing_data_reduction 'CrystalClear (Rigaku/MSC Inc., 2005)'
_computing_molecular_graphics 'CrystalStructure3.7.0(Rigaku/MSC Inc.,2005)'
_computing_publication_material 'CrystalStructure3.7.0(Rigaku/MSC Inc.,2005)'
_computing_structure_refinement 'SHELXL-97 (Sheldrick, 1997)'
_computing_structure_solution 'SHELXS-97 (Sheldrick, 1990)'
_diffrn_ambient_temperature 153(2)
_diffrn_detector_area_resol_mean 14.63
_diffrn_measured_fraction_theta_full 0.978
_diffrn_measured_fraction_theta_max 0.978
_diffrn_measurement_device_type 'Rigaku Saturn'
_diffrn_measurement_method \w
_diffrn_radiation_monochromator 'graphite - Rigaku SHINE'
_diffrn_radiation_source 'fine-focus sealed tube'
_diffrn_radiation_type MoK\a
_diffrn_radiation_wavelength 0.71075
_diffrn_reflns_av_R_equivalents 0.0345
_diffrn_reflns_av_sigmaI/netI 0.0469
_diffrn_reflns_limit_h_max 9
_diffrn_reflns_limit_h_min -7
_diffrn_reflns_limit_k_max 11
_diffrn_reflns_limit_k_min -8
_diffrn_reflns_limit_l_max 28
_diffrn_reflns_limit_l_min -29
_diffrn_reflns_number 13568
_diffrn_reflns_theta_full 26.50
_diffrn_reflns_theta_max 26.50
_diffrn_reflns_theta_min 2.61
_exptl_absorpt_coefficient_mu 0.576
_exptl_absorpt_correction_T_max 0.9658
_exptl_absorpt_correction_T_min 0.8963
_exptl_absorpt_correction_type numerical
_exptl_absorpt_process_details '(T. Higashi, 2000)'
_exptl_crystal_colour Red
_exptl_crystal_density_diffrn 1.435
_exptl_crystal_description Irregular
_exptl_crystal_F_000 726
_exptl_crystal_size_max 0.28
_exptl_crystal_size_mid 0.18
_exptl_crystal_size_min 0.12
_refine_diff_density_max 0.742
_refine_diff_density_min -0.478
_refine_diff_density_rms 0.086
_refine_ls_extinction_method none
_refine_ls_goodness_of_fit_ref 1.093
_refine_ls_hydrogen_treatment constr
_refine_ls_matrix_type full
_refine_ls_number_parameters 388
_refine_ls_number_reflns 6576
_refine_ls_number_restraints 0
_refine_ls_restrained_S_all 1.093
_refine_ls_R_factor_all 0.0772
_refine_ls_R_factor_gt 0.0671
_refine_ls_shift/su_max 0.002
_refine_ls_shift/su_mean 0.000
_refine_ls_structure_factor_coef Fsqd
_refine_ls_weighting_details 'calc w=1/[\s^2^(Fo^2^)+(0.0937P)^2^+1.7105P] where P=(Fo^2^+2Fc^2^)/3'
_refine_ls_weighting_scheme calc
_refine_ls_wR_factor_gt 0.1791
_refine_ls_wR_factor_ref 0.1926
_reflns_number_gt 5567
_reflns_number_total 6576
_reflns_threshold_expression >2sigma(I)
_cod_data_source_file jo2000447_si_003.cif
_cod_data_source_block GC443
_cod_database_code 4026215

loop_
_symmetry_equiv_pos_as_xyz
'x, y, z'
'-x, -y, -z'

loop_
_atom_site_label
_atom_site_type_symbol
_atom_site_fract_x
_atom_site_fract_y
_atom_site_fract_z
_atom_site_U_iso_or_equiv
_atom_site_adp_type
_atom_site_occupancy
_atom_site_symmetry_multiplicity
_atom_site_calc_flag
_atom_site_refinement_flags
S1 S 0.20541(13) -0.37973(11) 1.38194(4) 0.0427(2) Uani 1 1 d .
S2 S 0.12421(13) -0.72409(11) 1.32937(4) 0.0468(3) Uani 1 1 d .
S3 S 0.30548(11) -0.28820(9) 1.26282(3) 0.0347(2) Uani 1 1 d .
S4 S 0.25341(11) -0.59917(9) 1.21683(4) 0.0356(2) Uani 1 1 d .
S5 S 1.32785(11) 1.52693(9) 0.67743(4) 0.0351(2) Uani 1 1 d .
S6 S 1.38804(12) 1.83073(9) 0.72848(4) 0.0365(2) Uani 1 1 d .
S7 S 1.43026(13) 1.62782(11) 0.55959(4) 0.0439(3) Uani 1 1 d .
S8 S 1.51137(11) 1.97191(10) 0.61951(4) 0.0386(2) Uani 1 1 d .
C1 C 0.0573(5) -0.2385(4) 1.37727(17) 0.0485(9) Uani 1 1 d .
H1 H 0.1053 -0.1578 1.3527 0.058 Uiso 1 1 calc R
H2 H 0.0378 -0.1962 1.4155 0.058 Uiso 1 1 calc R
H3 H -0.0518 -0.2846 1.3611 0.058 Uiso 1 1 calc R
C2 C 0.0934(6) -0.8765(4) 1.2771(2) 0.0559(11) Uani 1 1 d .
H4 H 0.0103 -0.8522 1.2483 0.067 Uiso 1 1 calc R
H5 H 0.0501 -0.9696 1.2958 0.067 Uiso 1 1 calc R
H6 H 0.2032 -0.8906 1.2587 0.067 Uiso 1 1 calc R
C3 C 0.2285(4) -0.4296(4) 1.30996(14) 0.0355(7) Uani 1 1 d .
C4 C 0.2022(4) -0.5722(4) 1.28867(14) 0.0343(7) Uani 1 1 d .
C5 C 0.3263(4) -0.4095(4) 1.20394(14) 0.0318(7) Uani 1 1 d .
C6 C 0.3938(4) -0.3730(4) 1.15222(13) 0.0317(7) Uani 1 1 d .
H7 H 0.4039 -0.4553 1.1261 0.038 Uiso 1 1 calc R
C7 C 0.4522(4) -0.2245(4) 1.13191(13) 0.0300(6) Uani 1 1 d .
C8 C 0.4149(4) -0.0888(4) 1.15710(14) 0.0344(7) Uani 1 1 d .
H8 H 0.3473 -0.0904 1.1907 0.041 Uiso 1 1 calc R
C9 C 0.4734(4) 0.0488(4) 1.13467(14) 0.0352(7) Uani 1 1 d .
H9 H 0.4450 0.1397 1.1529 0.042 Uiso 1 1 calc R
C10 C 0.5516(4) -0.2175(4) 1.08180(14) 0.0346(7) Uani 1 1 d .
H10 H 0.5777 -0.3087 1.0633 0.041 Uiso 1 1 calc R
C11 C 0.6117(4) -0.0812(4) 1.05921(14) 0.0358(7) Uani 1 1 d .
H11 H 0.6793 -0.0798 1.0256 0.043 Uiso 1 1 calc R
C12 C 0.5743(4) 0.0556(4) 1.08521(13) 0.0311(7) Uani 1 1 d .
C13 C 0.6332(5) 0.1951(4) 1.06123(14) 0.0392(8) Uani 1 1 d .
C14 C 0.6821(5) 0.3102(4) 1.03786(14) 0.0382(8) Uani 1 1 d .
C15 C 0.7356(4) 0.4368(4) 1.00913(14) 0.0357(7) Uani 1 1 d .
C16 C 0.7829(4) 0.5482(4) 0.98276(14) 0.0367(7) Uani 1 1 d .
C17 C 0.8372(5) 0.6744(4) 0.95389(15) 0.0385(8) Uani 1 1 d .
C18 C 0.8881(5) 0.7857(4) 0.92809(15) 0.0376(8) Uani 1 1 d .
C19 C 0.9467(5) 0.9114(4) 0.89992(15) 0.0391(8) Uani 1 1 d .
C20 C 0.9979(4) 1.0263(4) 0.87641(15) 0.0381(8) Uani 1 1 d .
C21 C 1.0544(4) 1.1670(4) 0.85247(14) 0.0327(7) Uani 1 1 d .
C22 C 1.1516(4) 1.1761(4) 0.80192(14) 0.0349(7) Uani 1 1 d .
H12 H 1.1771 1.0861 0.7824 0.042 Uiso 1 1 calc R
C23 C 1.2101(4) 1.3151(4) 0.78053(14) 0.0352(7) Uani 1 1 d .
H13 H 1.2757 1.3190 0.7465 0.042 Uiso 1 1 calc R
C24 C 1.0195(4) 1.3020(4) 0.88001(14) 0.0376(7) Uani 1 1 d .
H14 H 0.9538 1.2983 0.9140 0.045 Uiso 1 1 calc R
C25 C 1.0788(4) 1.4401(4) 0.85874(14) 0.0366(7) Uani 1 1 d .
H15 H 1.0546 1.5301 0.8786 0.044 Uiso 1 1 calc R
C26 C 1.1749(4) 1.4497(4) 0.80786(13) 0.0309(7) Uani 1 1 d .
C27 C 1.2353(4) 1.5999(4) 0.78914(14) 0.0320(7) Uani 1 1 d .
H16 H 1.2262 1.6797 0.8164 0.038 Uiso 1 1 calc R
C28 C 1.3026(4) 1.6419(4) 0.73840(13) 0.0321(7) Uani 1 1 d .
C29 C 1.3903(4) 1.6741(4) 0.63109(14) 0.0328(7) Uani 1 1 d .
C30 C 1.4182(4) 1.8136(4) 0.65460(14) 0.0322(7) Uani 1 1 d .
C31 C 1.2422(5) 1.5027(5) 0.54084(16) 0.0520(10) Uani 1 1 d .
H17 H 1.1392 1.5544 0.5481 0.062 Uiso 1 1 calc R
H18 H 1.2385 1.4123 0.5639 0.062 Uiso 1 1 calc R
H19 H 1.2465 1.4733 0.5003 0.062 Uiso 1 1 calc R
C32 C 1.3664(5) 2.1101(4) 0.63808(17) 0.0443(8) Uani 1 1 d .
H20 H 1.3760 2.1351 0.6790 0.053 Uiso 1 1 calc R
H21 H 1.2484 2.0688 0.6289 0.053 Uiso 1 1 calc R
H22 H 1.3958 2.2015 0.6164 0.053 Uiso 1 1 calc R
C33 C 0.8248(5) 0.9958(6) 0.49598(16) 0.0554(11) Uani 1 1 d .
H23 H 0.7035 0.9938 0.4929 0.067 Uiso 1 1 calc R
C34 C 0.8950(6) 0.8943(5) 0.52938(16) 0.0519(10) Uani 1 1 d .
H24 H 0.8236 0.8217 0.5497 0.062 Uiso 1 1 calc R
C35 C 1.0712(6) 0.8992(5) 0.53308(17) 0.0552(11) Uani 1 1 d .
H25 H 1.1215 0.8291 0.5561 0.066 Uiso 1 1 calc R

loop_
_atom_site_aniso_label
_atom_site_aniso_U_11
_atom_site_aniso_U_22
_atom_site_aniso_U_33
_atom_site_aniso_U_23
_atom_site_aniso_U_13
_atom_site_aniso_U_12
S1 0.0509(5) 0.0484(5) 0.0292(4) 0.0070(4) 0.0052(4) 0.0050(4)
S2 0.0538(6) 0.0403(5) 0.0460(5) 0.0179(4) 0.0068(4) -0.0016(4)
S3 0.0440(5) 0.0297(4) 0.0298(4) 0.0035(3) 0.0062(3) 0.0001(3)
S4 0.0436(5) 0.0275(4) 0.0349(4) 0.0036(3) 0.0041(4) -0.0008(3)
S5 0.0442(5) 0.0279(4) 0.0324(4) 0.0002(3) 0.0039(4) 0.0002(3)
S6 0.0476(5) 0.0281(4) 0.0324(4) 0.0018(3) 0.0003(4) -0.0030(3)
S7 0.0485(5) 0.0449(5) 0.0373(5) -0.0006(4) 0.0135(4) -0.0005(4)
S8 0.0386(5) 0.0345(5) 0.0425(5) 0.0096(4) 0.0065(4) -0.0002(3)
C1 0.053(2) 0.044(2) 0.048(2) -0.0037(16) 0.0059(18) 0.0039(17)
C2 0.064(3) 0.0335(19) 0.068(3) 0.0110(18) -0.001(2) -0.0075(18)
C3 0.0367(17) 0.0392(18) 0.0311(16) 0.0108(13) 0.0055(14) 0.0042(14)
C4 0.0342(17) 0.0356(17) 0.0332(17) 0.0081(13) 0.0025(13) 0.0021(13)
C5 0.0331(16) 0.0282(16) 0.0335(16) 0.0034(12) 0.0007(13) -0.0003(12)
C6 0.0377(17) 0.0301(16) 0.0261(15) -0.0002(12) -0.0009(13) -0.0015(13)
C7 0.0310(15) 0.0328(16) 0.0252(14) 0.0042(12) -0.0019(12) -0.0028(12)
C8 0.0376(17) 0.0390(18) 0.0265(15) 0.0080(13) 0.0067(13) 0.0013(14)
C9 0.0387(18) 0.0333(17) 0.0340(17) 0.0049(13) 0.0037(14) 0.0038(14)
C10 0.0385(17) 0.0349(17) 0.0300(16) 0.0017(13) 0.0025(13) 0.0017(14)
C11 0.0397(18) 0.0422(19) 0.0248(15) 0.0056(13) 0.0020(13) -0.0012(14)
C12 0.0285(15) 0.0342(16) 0.0304(15) 0.0075(13) -0.0045(12) -0.0004(12)
C13 0.0439(19) 0.0408(19) 0.0310(17) 0.0065(14) -0.0009(14) -0.0060(15)
C14 0.0432(19) 0.0385(19) 0.0319(17) 0.0048(14) 0.0001(14) -0.0022(15)
C15 0.0413(18) 0.0333(17) 0.0315(17) 0.0034(13) 0.0049(14) -0.0021(14)
C16 0.0416(18) 0.0362(18) 0.0309(16) 0.0011(13) 0.0060(14) -0.0026(14)
C17 0.0418(19) 0.0378(18) 0.0350(17) 0.0034(14) 0.0062(15) -0.0018(15)
C18 0.0420(19) 0.0352(18) 0.0352(17) 0.0053(14) 0.0061(14) 0.0002(14)
C19 0.0389(18) 0.0390(19) 0.0387(18) 0.0075(15) 0.0024(15) -0.0010(15)
C20 0.0337(17) 0.0402(19) 0.0399(18) 0.0072(15) 0.0004(14) 0.0000(14)
C21 0.0281(15) 0.0307(16) 0.0387(17) 0.0066(13) -0.0010(13) -0.0017(12)
C22 0.0377(17) 0.0291(16) 0.0368(17) 0.0021(13) -0.0007(14) -0.0025(13)
C23 0.0391(18) 0.0354(17) 0.0307(16) 0.0064(13) 0.0043(14) -0.0005(14)
C24 0.0410(18) 0.0393(18) 0.0315(17) 0.0063(14) 0.0022(14) -0.0022(15)
C25 0.0421(19) 0.0350(17) 0.0336(17) 0.0027(13) 0.0039(14) 0.0080(14)
C26 0.0312(16) 0.0310(16) 0.0297(15) 0.0067(12) -0.0022(12) -0.0027(12)
C27 0.0364(17) 0.0297(16) 0.0293(15) -0.0021(12) -0.0005(13) 0.0021(13)
C28 0.0332(16) 0.0310(16) 0.0320(16) 0.0038(13) -0.0003(13) 0.0023(13)
C29 0.0310(16) 0.0335(17) 0.0342(16) 0.0042(13) 0.0037(13) 0.0033(13)
C30 0.0305(15) 0.0296(16) 0.0366(17) 0.0050(13) 0.0010(13) 0.0028(12)
C31 0.067(3) 0.051(2) 0.0351(19) -0.0042(16) 0.0051(18) -0.0068(19)
C32 0.048(2) 0.0313(18) 0.054(2) 0.0008(15) -0.0037(17) 0.0075(15)
C33 0.043(2) 0.087(3) 0.0355(19) -0.008(2) 0.0005(16) 0.006(2)
C34 0.067(3) 0.052(2) 0.0339(19) -0.0016(16) 0.0001(18) -0.008(2)
C35 0.079(3) 0.054(2) 0.036(2) 0.0023(17) -0.005(2) 0.022(2)

loop_
_atom_type_symbol
_atom_type_description
_atom_type_scat_dispersion_real
_atom_type_scat_dispersion_imag
_atom_type_scat_source
C C 0.0033 0.0016 'International Tables Vol C Tables 4.2.6.8 and 6.1.1.4'
H H 0.0000 0.0000 'International Tables Vol C Tables 4.2.6.8 and 6.1.1.4'
S S 0.1246 0.1234 'International Tables Vol C Tables 4.2.6.8 and 6.1.1.4'

loop_
_geom_angle_atom_site_label_1
_geom_angle_atom_site_label_2
_geom_angle_atom_site_label_3
_geom_angle
_geom_angle_site_symmetry_1
_geom_angle_site_symmetry_3
C3 S1 C1 101.03(17) . .
C4 S2 C2 102.59(18) . .
C5 S3 C3 96.16(16) . .
C4 S4 C5 96.74(16) . .
C28 S5 C29 96.67(16) . .
C30 S6 C28 96.69(15) . .
C29 S7 C31 101.80(17) . .
C30 S8 C32 101.45(17) . .
S1 C1 H1 109.5 . .
S1 C1 H2 109.5 . .
H1 C1 H2 109.5 . .
S1 C1 H3 109.5 . .
H1 C1 H3 109.5 . .
H2 C1 H3 109.5 . .
S2 C2 H4 109.5 . .
S2 C2 H5 109.5 . .
H4 C2 H5 109.5 . .
S2 C2 H6 109.5 . .
H4 C2 H6 109.5 . .
H5 C2 H6 109.5 . .
C4 C3 S1 123.9(3) . .
C4 C3 S3 117.3(3) . .
S1 C3 S3 118.6(2) . .
C3 C4 S2 123.0(3) . .
C3 C4 S4 116.3(3) . .
S2 C4 S4 120.7(2) . .
C6 C5 S3 127.4(3) . .
C6 C5 S4 119.3(3) . .
S3 C5 S4 113.32(18) . .
C5 C6 C7 128.1(3) . .
C5 C6 H7 115.9 . .
C7 C6 H7 115.9 . .
C8 C7 C10 117.4(3) . .
C8 C7 C6 125.2(3) . .
C10 C7 C6 117.3(3) . .
C9 C8 C7 121.8(3) . .
C9 C8 H8 119.1 . .
C7 C8 H8 119.1 . .
C8 C9 C12 120.7(3) . .
C8 C9 H9 119.7 . .
C12 C9 H9 119.7 . .
C11 C10 C7 121.3(3) . .
C11 C10 H10 119.3 . .
C7 C10 H10 119.3 . .
C10 C11 C12 120.8(3) . .
C10 C11 H11 119.6 . .
C12 C11 H11 119.6 . .
C11 C12 C9 117.9(3) . .
C11 C12 C13 120.6(3) . .
C9 C12 C13 121.5(3) . .
C14 C13 C12 176.4(4) . .
C13 C14 C15 177.4(4) . .
C16 C15 C14 179.0(4) . .
C15 C16 C17 179.1(4) . .
C18 C17 C16 178.9(4) . .
C17 C18 C19 179.1(4) . .
C20 C19 C18 177.8(4) . .
C19 C20 C21 175.8(4) . .
C24 C21 C22 118.1(3) . .
C24 C21 C20 120.2(3) . .
C22 C21 C20 121.7(3) . .
C23 C22 C21 120.5(3) . .
C23 C22 H12 119.8 . .
C21 C22 H12 119.8 . .
C22 C23 C26 121.4(3) . .
C22 C23 H13 119.3 . .
C26 C23 H13 119.3 . .
C25 C24 C21 121.2(3) . .
C25 C24 H14 119.4 . .
C21 C24 H14 119.4 . .
C24 C25 C26 120.9(3) . .
C24 C25 H15 119.6 . .
C26 C25 H15 119.6 . .
C23 C26 C25 117.9(3) . .
C23 C26 C27 124.9(3) . .
C25 C26 C27 117.2(3) . .
C28 C27 C26 129.0(3) . .
C28 C27 H16 115.5 . .
C26 C27 H16 115.5 . .
C27 C28 S5 127.8(3) . .
C27 C28 S6 120.4(3) . .
S5 C28 S6 111.82(18) . .
C30 C29 S7 124.5(3) . .
C30 C29 S5 116.8(3) . .
S7 C29 S5 118.47(19) . .
C29 C30 S8 124.8(3) . .
C29 C30 S6 116.6(3) . .
S8 C30 S6 117.81(19) . .
S7 C31 H17 109.5 . .
S7 C31 H18 109.5 . .
H17 C31 H18 109.5 . .
S7 C31 H19 109.5 . .
H17 C31 H19 109.5 . .
H18 C31 H19 109.5 . .
S8 C32 H20 109.5 . .
S8 C32 H21 109.5 . .
H20 C32 H21 109.5 . .
S8 C32 H22 109.5 . .
H20 C32 H22 109.5 . .
H21 C32 H22 109.5 . .
C34 C33 C35 120.3(4) . 2_776
C34 C33 H23 119.9 . .
C35 C33 H23 119.9 2_776 .
C33 C34 C35 118.8(4) . .
C33 C34 H24 120.6 . .
C35 C34 H24 120.6 . .
C33 C35 C34 120.9(4) 2_776 .
C33 C35 H25 119.5 2_776 .
C34 C35 H25 119.5 . .

loop_
_geom_bond_atom_site_label_1
_geom_bond_atom_site_label_2
_geom_bond_distance
_geom_bond_site_symmetry_2
S1 C3 1.747(4) .
S1 C1 1.798(4) .
S2 C4 1.738(3) .
S2 C2 1.799(5) .
S3 C5 1.746(3) .
S3 C3 1.760(3) .
S4 C4 1.748(3) .
S4 C5 1.761(3) .
S5 C28 1.757(3) .
S5 C29 1.758(3) .
S6 C30 1.754(3) .
S6 C28 1.767(3) .
S7 C29 1.752(3) .
S7 C31 1.800(4) .
S8 C30 1.748(3) .
S8 C32 1.800(4) .
C1 H1 0.9800 .
C1 H2 0.9800 .
C1 H3 0.9800 .
C2 H4 0.9800 .
C2 H5 0.9800 .
C2 H6 0.9800 .
C3 C4 1.347(5) .
C5 C6 1.359(4) .
C6 C7 1.449(4) .
C6 H7 0.9500 .
C7 C8 1.386(5) .
C7 C10 1.410(4) .
C8 C9 1.382(4) .
C8 H8 0.9500 .
C9 C12 1.404(5) .
C9 H9 0.9500 .
C10 C11 1.377(5) .
C10 H10 0.9500 .
C11 C12 1.403(5) .
C11 H11 0.9500 .
C12 C13 1.413(4) .
C13 C14 1.204(5) .
C14 C15 1.360(5) .
C15 C16 1.210(5) .
C16 C17 1.360(5) .
C17 C18 1.209(5) .
C18 C19 1.356(5) .
C19 C20 1.209(5) .
C20 C21 1.418(5) .
C21 C24 1.399(5) .
C21 C22 1.410(5) .
C22 C23 1.384(4) .
C22 H12 0.9500 .
C23 C26 1.394(5) .
C23 H13 0.9500 .
C24 C25 1.377(5) .
C24 H14 0.9500 .
C25 C26 1.412(5) .
C25 H15 0.9500 .
C26 C27 1.453(4) .
C27 C28 1.350(4) .
C27 H16 0.9500 .
C29 C30 1.341(5) .
C31 H17 0.9800 .
C31 H18 0.9800 .
C31 H19 0.9800 .
C32 H20 0.9800 .
C32 H21 0.9800 .
C32 H22 0.9800 .
C33 C34 1.367(6) .
C33 C35 1.373(6) 2_776
C33 H23 0.9500 .
C34 C35 1.378(6) .
C34 H24 0.9500 .
C35 C33 1.373(6) 2_776
C35 H25 0.9500 .
